data_7203093
loop_
_publ_author_name
'Geisheimer, Andrew R.'
'Katz, Michael J.'
'Batchelor, Raymond J.'
'Leznoff, Daniel B.'

_publ_section_title
;
 Preparation and characterization of two chiral Au(CN)2-based
 coordination polymers containing
 (1R,2R)-N,N&#x2032;-dimethylcyclohexanediamine
;
_journal_issue 11
_journal_name_full CrystEngComm
_journal_page_first 1078
_journal_paper_doi 10.1039/b711275k
_journal_volume 9
_journal_year 2007
_chemical_absolute_configuration ad
_chemical_formula_moiety 'C12 H18 Au2 Cu1 N6'
_chemical_formula_sum 'C12 H18 Au2 Cu N6'
_chemical_formula_weight 703.80
_chemical_name_systematic ?
_space_group_IT_number 4
_symmetry_cell_setting monoclinic
_symmetry_space_group_name_Hall 'P 2yb'
_symmetry_space_group_name_H-M 'P 1 21 1'
_atom_sites_solution_hydrogens geom
_atom_sites_solution_primary direct
_cell_angle_alpha 90
_cell_angle_beta 101.459(3)
_cell_angle_gamma 90
_cell_formula_units_Z 2
_cell_length_a 8.3621(4)
_cell_length_b 11.0698(5)
_cell_length_c 9.8203(5)
_cell_measurement_reflns_used 5280
_cell_measurement_temperature 293
_cell_measurement_theta_max 26.40
_cell_measurement_theta_min 2.80
_cell_volume 890.91(7)
_computing_cell_refinement
;
Bruker SMART
;
_computing_data_collection
;
Bruker SMART
;
_computing_data_reduction
;
Bruker SAINT
;
_computing_structure_refinement
;
Crystals
;
_computing_structure_solution
;
SIR92 (Altomare et al, 1994)
;
_diffrn_ambient_temperature 293
_diffrn_measured_fraction_theta_full 0.996
_diffrn_measured_fraction_theta_max 0.987
_diffrn_measurement_device_type 'Bruker SMART APEX II CCD area Detector'
_diffrn_measurement_method \w\f
_diffrn_radiation_monochromator graphite
_diffrn_radiation_type 'Mo K\a'
_diffrn_radiation_wavelength 0.71073
_diffrn_reflns_av_R_equivalents 0.055
_diffrn_reflns_limit_h_max 10
_diffrn_reflns_limit_h_min -10
_diffrn_reflns_limit_k_max 13
_diffrn_reflns_limit_k_min -13
_diffrn_reflns_limit_l_max 12
_diffrn_reflns_limit_l_min -10
_diffrn_reflns_number 11576
_diffrn_reflns_theta_full 25.891
_diffrn_reflns_theta_max 26.419
_diffrn_reflns_theta_min 2.116
_exptl_absorpt_coefficient_mu 17.610
_exptl_absorpt_correction_T_max 0.24444
_exptl_absorpt_correction_T_min 0.06540
_exptl_absorpt_correction_type multi-scan
_exptl_crystal_colour Blue
_exptl_crystal_density_diffrn 2.623
_exptl_crystal_description 'plate '
_exptl_crystal_F_000 638
_exptl_crystal_size_max 0.3
_exptl_crystal_size_mid 0.2
_exptl_crystal_size_min 0.08
_refine_diff_density_max 2.48
_refine_diff_density_min -1.14
_refine_ls_abs_structure_details 'Flack (1983), 1644 Friedel-pairs'
_refine_ls_abs_structure_Flack 0.06(3)
_refine_ls_extinction_method None
_refine_ls_goodness_of_fit_ref 0.9877
_refine_ls_hydrogen_treatment constr
_refine_ls_matrix_type full
_refine_ls_number_parameters 192
_refine_ls_number_reflns 2842
_refine_ls_number_restraints 1
_refine_ls_R_factor_all 0.0536
_refine_ls_R_factor_gt 0.0434
_refine_ls_shift/su_max 0.000267
_refine_ls_structure_factor_coef F
_refine_ls_weighting_details
;
Method= Modified Sheldrick
w=1/[\s^2^(F^2^) + ( 0.00P)^2^ + 0.00P]
,where P=(max(Fo^2^,0) + 2Fc^2^)/3
;
_refine_ls_weighting_scheme calc
_refine_ls_wR_factor_all 0.0600
_refine_ls_wR_factor_gt 0.0558
_refine_ls_wR_factor_ref 0.0558
_reflns_limit_h_max 10
_reflns_limit_h_min -10
_reflns_limit_k_max 13
_reflns_limit_k_min -13
_reflns_limit_l_max 12
_reflns_limit_l_min 0
_reflns_number_gt 2842
_reflns_number_total 3555
_reflns_threshold_expression I>2.5\s(I
_cod_data_source_file b711275k.txt
_cod_data_source_block {Cu(C8H18N2)[Au(CN)2]2}
_cod_depositor_comments
;
The following automatic conversions were performed:
'_symmetry_cell_setting' value 'Monoclinic' changed to 'monoclinic'
according to '/home/saulius/struct/CIF-dictionaries/cif_core.dic'
dictionary named 'cif_core.dic' version 2.4.1 from 2010-06-29.

Automatic conversion script
Id: cif_fix_enum 1527 2010-12-29 10:47:43Z saulius 
;
_cod_original_sg_symbol_H-M 'P 1 21 1 '
_cod_original_formula_sum 'C12 H18 Au2 Cu1 N6'
_cod_database_code 7203093

loop_
_symmetry_equiv_pos_as_xyz
x,y,z
-x,y+1/2,-z

loop_
_atom_site_label
_atom_site_type_symbol
_atom_site_fract_x
_atom_site_fract_y
_atom_site_fract_z
_atom_site_U_iso_or_equiv
_atom_site_occupancy
_atom_site_adp_type
_atom_site_refinement_flags_posn
_atom_site_refinement_flags_adp
_atom_site_refinement_flags_occupancy
_atom_site_disorder_assembly
_atom_site_disorder_group
_atom_site_attached_hydrogens
Au1 Au 0.97964(7) 0.2338(2) -0.79519(7) 0.0484 1.0000 Uani . . . . . .
Au2 Au 0.00706(9) -0.0136(2) -0.97295(8) 0.0510 1.0000 Uani . . . . . .
Cu1 Cu 0.43120(19) 0.2254(3) -1.1606(2) 0.0396 1.0000 Uani . . . . . .
N1 N 0.6308(16) 0.2505(16) -0.9790(17) 0.0561 1.0000 Uani . . . . . .
N2 N 1.3101(18) 0.222(2) -0.5847(19) 0.0737 1.0000 Uani . . . . . .
N3 N 0.289(2) 0.1114(14) -1.0841(19) 0.0505 1.0000 Uani . . . . . .
N4 N -0.280(2) -0.1461(15) -0.878(2) 0.0590 1.0000 Uani . . . . . .
N5 N 0.5673(17) 0.0914(12) -1.2245(17) 0.0459 1.0000 Uani . . . . . .
N6 N 0.5219(17) 0.3269(13) -1.2984(17) 0.0495 1.0000 Uani . . . . . .
C1 C 0.7575(18) 0.2448(19) -0.9101(16) 0.0425 1.0000 Uani . . . . . .
C2 C 1.196(2) 0.228(2) -0.6660(19) 0.0557 1.0000 Uani . . . . . .
C3 C 0.190(3) 0.0648(17) -1.043(2) 0.0515 1.0000 Uani . . . . . .
C4 C -0.179(2) -0.0930(19) -0.908(3) 0.0586 1.0000 Uani . . . . . .
C5 C 0.6529(18) 0.1408(15) -1.3331(18) 0.0393 1.0000 Uani . . . . . .
C6 C 0.808(3) 0.074(2) -1.343(3) 0.0735 1.0000 Uani . . . . . .
C7 C 0.896(3) 0.129(2) -1.446(3) 0.0755 1.0000 Uani . . . . . .
C8 C 0.919(3) 0.259(3) -1.419(3) 0.0920 1.0000 Uani . . . . . .
C9 C 0.759(3) 0.326(2) -1.421(3) 0.0745 1.0000 Uani . . . . . .
C10 C 0.681(2) 0.2706(15) -1.309(2) 0.0490 1.0000 Uani . . . . . .
C11 C 0.474(3) -0.023(2) -1.269(3) 0.0971 1.0000 Uani . . . . . .
C12 C 0.525(3) 0.4564(18) -1.278(3) 0.0731 1.0000 Uani . . . . . .
H50 H 0.6484 0.0717 -1.1483 0.047(16) 1.0000 Uiso R . . . . .
H51 H 0.5764 0.1320 -1.4248 0.039(16) 1.0000 Uiso R . . . . .
H60 H 0.4534 0.3138 -1.3839 0.051(16) 1.0000 Uiso R . . . . .
H61 H 0.7791 -0.0113 -1.3725 0.083(16) 1.0000 Uiso R . . . . .
H62 H 0.8817 0.0735 -1.2494 0.083(16) 1.0000 Uiso R . . . . .
H71 H 0.8312 0.1168 -1.5421 0.088(16) 1.0000 Uiso R . . . . .
H72 H 1.0048 0.0891 -1.4374 0.088(16) 1.0000 Uiso R . . . . .
H81 H 0.9734 0.2949 -1.4918 0.102(16) 1.0000 Uiso R . . . . .
H82 H 0.9909 0.2706 -1.3255 0.102(16) 1.0000 Uiso R . . . . .
H91 H 0.6861 0.3164 -1.5140 0.085(16) 1.0000 Uiso R . . . . .
H92 H 0.7809 0.4139 -1.4014 0.085(16) 1.0000 Uiso R . . . . .
H101 H 0.7577 0.2810 -1.2172 0.051(16) 1.0000 Uiso R . . . . .
H111 H 0.4201 -0.0512 -1.1930 0.121(16) 1.0000 Uiso R . . . . .
H112 H 0.5517 -0.0861 -1.2892 0.121(16) 1.0000 Uiso R . . . . .
H113 H 0.3897 -0.0071 -1.3548 0.121(16) 1.0000 Uiso R . . . . .
H121 H 0.4126 0.4850 -1.2722 0.083(16) 1.0000 Uiso R . . . . .
H122 H 0.5610 0.4971 -1.3572 0.083(16) 1.0000 Uiso R . . . . .
H123 H 0.6019 0.4765 -1.1892 0.083(16) 1.0000 Uiso R . . . . .

loop_
_atom_site_aniso_label
_atom_site_aniso_U_11
_atom_site_aniso_U_22
_atom_site_aniso_U_33
_atom_site_aniso_U_23
_atom_site_aniso_U_13
_atom_site_aniso_U_12
Au1 0.0370(3) 0.0534(3) 0.0522(4) -0.0053(3) 0.0029(3) -0.0007(4)
Au2 0.0330(3) 0.0468(3) 0.0763(5) 0.0108(5) 0.0186(3) -0.0037(3)
Cu1 0.0266(7) 0.0346(9) 0.0598(13) -0.0003(10) 0.0138(8) 0.0012(10)
N1 0.035(7) 0.056(11) 0.077(12) -0.004(8) 0.011(7) -0.003(8)
N2 0.049(8) 0.093(13) 0.069(11) 0.007(13) -0.012(8) 0.021(12)
N3 0.046(10) 0.047(9) 0.064(11) 0.005(7) 0.025(8) -0.006(8)
N4 0.038(9) 0.057(11) 0.086(14) 0.010(9) 0.023(9) 0.000(8)
N5 0.035(7) 0.039(8) 0.066(11) 0.007(7) 0.014(7) 0.007(6)
N6 0.044(8) 0.045(8) 0.059(11) -0.003(7) 0.009(7) -0.009(6)
C1 0.043(8) 0.050(10) 0.032(9) -0.015(8) 0.001(7) -0.008(9)
C2 0.056(10) 0.057(10) 0.056(12) -0.016(11) 0.016(9) 0.002(12)
C3 0.047(11) 0.041(10) 0.075(14) -0.005(9) 0.034(10) -0.005(8)
C4 0.035(10) 0.056(12) 0.093(17) 0.007(10) 0.033(11) 0.003(9)
C5 0.022(7) 0.061(11) 0.035(10) -0.007(8) 0.006(6) 0.004(7)
C6 0.055(13) 0.097(17) 0.074(17) 0.004(13) 0.026(11) 0.029(12)
C7 0.046(12) 0.13(2) 0.065(16) -0.014(14) 0.033(11) -0.004(12)
C8 0.047(12) 0.16(3) 0.071(17) -0.006(17) 0.017(11) -0.010(16)
C9 0.076(16) 0.069(15) 0.087(19) 0.019(13) 0.037(14) -0.006(12)
C10 0.030(8) 0.058(12) 0.061(13) 0.006(8) 0.015(8) -0.001(7)
C11 0.10(2) 0.044(13) 0.17(3) -0.049(17) 0.082(18) -0.019(14)
C12 0.067(14) 0.049(13) 0.107(19) 0.013(11) 0.027(12) 0.002(10)

loop_
_atom_type_symbol
_atom_type_scat_dispersion_real
_atom_type_scat_dispersion_imag
_atom_type_scat_Cromer_Mann_a1
_atom_type_scat_Cromer_Mann_b1
_atom_type_scat_Cromer_Mann_a2
_atom_type_scat_Cromer_Mann_b2
_atom_type_scat_Cromer_Mann_a3
_atom_type_scat_Cromer_Mann_b3
_atom_type_scat_Cromer_Mann_a4
_atom_type_scat_Cromer_Mann_b4
_atom_type_scat_Cromer_Mann_c
_atom_type_scat_source
C 0.0033 0.0016 2.3100 20.8439 1.0200 10.2075 1.5886 0.5687 0.8650 51.6512 0.2156 'International Tables Vol C 4.2.6.8 and 6.1.1.4'
H 0.0000 0.0000 0.4930 10.5109 0.3229 26.1257 0.1402 3.1424 0.0408 57.7998 0.0030 'International Tables Vol C 4.2.6.8 and 6.1.1.4'
N 0.0061 0.0033 12.2126 0.0057 3.1322 9.8933 2.0125 28.9975 1.1663 0.5826 -11.5290 'International Tables Vol C 4.2.6.8 and 6.1.1.4'
Cu 0.3201 1.2651 13.3380 3.5828 7.1676 0.2470 5.6158 11.3966 1.6735 64.8126 1.1910 'International Tables Vol C 4.2.6.8 and 6.1.1.4'
Au -2.0133 8.8022 16.8819 0.4611 18.5913 8.6216 25.5582 1.4826 5.8600 36.3956 12.0658 'International Tables Vol C 4.2.6.8 and 6.1.1.4'

loop_
_geom_angle_atom_site_label_1
_geom_angle_site_symmetry_1
_geom_angle_atom_site_label_2
_geom_angle_site_symmetry_2
_geom_angle_atom_site_label_3
_geom_angle_site_symmetry_3
_geom_angle
_geom_angle_publ_flag
Au2 1_655 Au1 . Au2 2_653 107.21(2) yes
Au2 1_655 Au1 . C1 . 84.5(5) yes
Au2 2_653 Au1 . C1 . 74.7(6) yes
Au2 1_655 Au1 . C2 . 99.2(6) yes
Au2 2_653 Au1 . C2 . 106.8(7) yes
C1 . Au1 . C2 . 175.2(7) yes
Au1 1_455 Au2 . Au1 2_643 173.40(3) yes
Au1 1_455 Au2 . C3 . 87.7(6) yes
Au1 2_643 Au2 . C3 . 89.8(6) yes
Au1 1_455 Au2 . C4 . 93.3(6) yes
Au1 2_643 Au2 . C4 . 89.0(7) yes
C3 . Au2 . C4 . 178.3(10) yes
N4 2_553 Cu1 . N1 . 99.4(7) yes
N4 2_553 Cu1 . N3 . 86.0(6) yes
N1 . Cu1 . N3 . 100.9(7) yes
N4 2_553 Cu1 . N5 . 172.7(7) yes
N1 . Cu1 . N5 . 87.8(6) yes
N3 . Cu1 . N5 . 93.8(6) yes
N4 2_553 Cu1 . N6 . 94.0(7) yes
N1 . Cu1 . N6 . 98.4(6) yes
N3 . Cu1 . N6 . 160.4(7) yes
N5 . Cu1 . N6 . 83.8(6) yes
Cu1 . N1 . C1 . 159.7(16) yes
Cu1 . N3 . C3 . 167.1(17) yes
Cu1 2_543 N4 . C4 . 166.3(19) yes
Cu1 . N5 . C5 . 109.1(10) yes
Cu1 . N5 . C11 . 114.3(12) yes
C5 . N5 . C11 . 113.0(16) yes
Cu1 . N5 . H50 . 106.5 no
C5 . N5 . H50 . 106.5 no
C11 . N5 . H50 . 106.9 no
Cu1 . N6 . C10 . 105.8(11) yes
Cu1 . N6 . C12 . 117.0(14) yes
C10 . N6 . C12 . 115.7(15) yes
Cu1 . N6 . H60 . 105.8 no
C10 . N6 . H60 . 105.8 no
C12 . N6 . H60 . 105.7 no
Au1 . C1 . N1 . 178.4(16) yes
Au1 . C2 . N2 . 173.9(19) yes
Au2 . C3 . N3 . 177.9(19) yes
Au2 . C4 . N4 . 174(2) yes
N5 . C5 . C6 . 113.7(15) yes
N5 . C5 . C10 . 109.0(14) yes
C6 . C5 . C10 . 112.1(16) yes
N5 . C5 . H51 . 107.1 no
C6 . C5 . H51 . 107.2 no
C10 . C5 . H51 . 107.3 no
C5 . C6 . C7 . 112.7(19) yes
C5 . C6 . H61 . 108.5 no
C7 . C6 . H61 . 108.3 no
C5 . C6 . H62 . 108.7 no
C7 . C6 . H62 . 109.2 no
H61 . C6 . H62 . 109.5 no
C6 . C7 . C8 . 110(2) yes
C6 . C7 . H71 . 109.8 no
C8 . C7 . H71 . 109.2 no
C6 . C7 . H72 . 108.9 no
C8 . C7 . H72 . 109.3 no
H71 . C7 . H72 . 109.5 no
C7 . C8 . C9 . 113(2) yes
C7 . C8 . H81 . 108.6 no
C9 . C8 . H81 . 108.8 no
C7 . C8 . H82 . 108.7 no
C9 . C8 . H82 . 108.4 no
H81 . C8 . H82 . 109.5 no
C8 . C9 . C10 . 107.3(20) yes
C8 . C9 . H91 . 109.7 no
C10 . C9 . H91 . 110.3 no
C8 . C9 . H92 . 110.2 no
C10 . C9 . H92 . 109.9 no
H91 . C9 . H92 . 109.5 no
C9 . C10 . N6 . 113.5(16) yes
C9 . C10 . C5 . 110.9(17) yes
N6 . C10 . C5 . 107.5(14) yes
C9 . C10 . H101 . 108.4 no
N6 . C10 . H101 . 108.1 no
C5 . C10 . H101 . 108.2 no
N5 . C11 . H111 . 109.3 no
N5 . C11 . H112 . 109.2 no
H111 . C11 . H112 . 109.5 no
N5 . C11 . H113 . 109.9 no
H111 . C11 . H113 . 109.5 no
H112 . C11 . H113 . 109.5 no
N6 . C12 . H121 . 109.4 no
N6 . C12 . H122 . 109.6 no
H121 . C12 . H122 . 109.5 no
N6 . C12 . H123 . 109.4 no
H121 . C12 . H123 . 109.5 no
H122 . C12 . H123 . 109.5 no

loop_
_geom_bond_atom_site_label_1
_geom_bond_site_symmetry_1
_geom_bond_atom_site_label_2
_geom_bond_site_symmetry_2
_geom_bond_distance
_geom_bond_publ_flag
Au1 . Au2 1_655 3.2799(13) yes
Au1 . Au2 2_653 3.6219(13) yes
Au1 . C1 . 1.976(15) yes
Au1 . C2 . 1.995(18) yes
Au2 . C3 . 1.996(19) yes
Au2 . C4 . 2.00(2) yes
Cu1 . N4 2_553 1.993(18) yes
Cu1 . N1 . 2.205(15) yes
Cu1 . N3 . 1.980(16) yes
Cu1 . N5 . 2.043(14) yes
Cu1 . N6 . 2.020(15) yes
N1 . C1 . 1.14(2) yes
N2 . C2 . 1.12(2) yes
N3 . C3 . 1.12(2) yes
N4 . C4 . 1.11(2) yes
N5 . C5 . 1.50(2) yes
N5 . C11 . 1.50(3) yes
N5 . H50 . 0.930 no
N6 . C10 . 1.49(2) yes
N6 . C12 . 1.45(3) yes
N6 . H60 . 0.930 no
C5 . C6 . 1.52(2) yes
C5 . C10 . 1.47(2) yes
C5 . H51 . 1.000 no
C6 . C7 . 1.49(3) yes
C6 . H61 . 1.000 no
C6 . H62 . 1.000 no
C7 . C8 . 1.47(4) yes
C7 . H71 . 1.000 no
C7 . H72 . 1.000 no
C8 . C9 . 1.52(3) yes
C8 . H81 . 1.000 no
C8 . H82 . 1.000 no
C9 . C10 . 1.52(3) yes
C9 . H91 . 1.000 no
C9 . H92 . 1.000 no
C10 . H101 . 1.000 no
C11 . H111 . 1.000 no
C11 . H112 . 1.000 no
C11 . H113 . 1.000 no
C12 . H121 . 1.000 no
C12 . H122 . 1.000 no
C12 . H123 . 1.000 no
